data_7251694
loop_
_publ_author_name
'Gore, Babasaheb Sopan'
'Chen, Hsing-Yin'
'Wang, Jeh-Jeng'

_publ_section_title
;
 Green and sustainable dearomative cycloaddition of arenes via
 visible-light energy transfer catalysis: an atom-economical synthesis of
 N-heterocyclic skeletons
;
_journal_issue 5
_journal_name_full 'Green Chemistry'
_journal_page_first 2475
_journal_page_last 2484
_journal_paper_doi 10.1039/D5GC04174K
_journal_volume 28
_journal_year 2026
_chemical_formula_moiety 'C26 H22 N2 O'
_chemical_formula_sum 'C26 H22 N2 O'
_chemical_formula_weight 378.45
_space_group_crystal_system monoclinic
_space_group_IT_number 14
_space_group_name_Hall '-P 2ybc'
_space_group_name_H-M_alt 'P 1 21/c 1'
_atom_sites_solution_hydrogens geom
_atom_sites_solution_primary dual
_audit_creation_date 2022-07-27
_audit_creation_method
;
Olex2 1.5
(compiled 2022.04.07 svn.rca3783a0 for OlexSys, GUI svn.r6498)
;
_audit_update_record
;
2022-12-14 deposited with the CCDC.	2025-12-26 downloaded from the CCDC.
;
_cell_angle_alpha 90
_cell_angle_beta 93.655(3)
_cell_angle_gamma 90
_cell_formula_units_Z 4
_cell_length_a 10.3638(3)
_cell_length_b 11.3229(3)
_cell_length_c 16.6651(5)
_cell_measurement_reflns_used 12610
_cell_measurement_temperature 113(2)
_cell_measurement_theta_max 26.8590
_cell_measurement_theta_min 1.9660
_cell_volume 1951.64(10)
_computing_cell_refinement 'CrysAlisPro 1.171.41.123a (Rigaku OD, 2022)'
_computing_data_collection 'CrysAlisPro 1.171.41.123a (Rigaku OD, 2022)'
_computing_data_reduction 'CrysAlisPro 1.171.41.123a (Rigaku OD, 2022)'
_computing_molecular_graphics 'Olex2 1.5 (Dolomanov et al., 2009)'
_computing_publication_material 'Olex2 1.5 (Dolomanov et al., 2009)'
_computing_structure_refinement 'SHELXL 2018/3 (Sheldrick, 2015)'
_computing_structure_solution 'SHELXT  (Sheldrick, 2015)'
_diffrn_ambient_temperature 113(2)
_diffrn_detector 'Hybrid Pixel Array Detector'
_diffrn_detector_area_resol_mean 10.0000
_diffrn_measured_fraction_theta_full 0.983
_diffrn_measured_fraction_theta_max 0.983
_diffrn_measurement_details
;
List of Runs (angles in degrees, time in seconds):

  # Type    Start    End  Width  t~exp~   \w     \q     \k     \f   Frames
#--------------------------------------------------------------------------
  1  \w    -17.00 100.00   0.50   15.49    --   10.60  82.00 -60.00  234
  2  \w    -79.00  41.00   0.50   15.49    --   10.60 -57.00  30.00  240
  3  \w    -15.00 100.00   0.50   15.49    --   10.60  77.00 -30.00  230
  4  \w   -100.00  17.00   0.50   15.49    --  -10.90 -82.00  90.00  234
  5  \w    -36.00  79.00   0.50   15.49    --  -10.90  77.00-150.00  230
  6  \w    -36.00  79.00   0.50   15.49    --  -10.90  77.00 -90.00  230
  7  \w    -79.00  36.00   0.50   15.49    --   10.60 -77.00 120.00  230
;
_diffrn_measurement_device 'four-circle diffractometer'
_diffrn_measurement_device_type 'XtaLAB Pro II AFC12 (RINC): Kappa single'
_diffrn_measurement_method '\w scans'
_diffrn_orient_matrix_type 'CrysAlisPro convention (1999,Acta A55,543-557)'
_diffrn_orient_matrix_UB_11 0.0088742000
_diffrn_orient_matrix_UB_12 0.0136355000
_diffrn_orient_matrix_UB_13 -0.0408409000
_diffrn_orient_matrix_UB_21 -0.0179982000
_diffrn_orient_matrix_UB_22 0.0593746000
_diffrn_orient_matrix_UB_23 0.0068707000
_diffrn_orient_matrix_UB_31 0.0655755000
_diffrn_orient_matrix_UB_32 0.0145011000
_diffrn_orient_matrix_UB_33 0.0102468000
_diffrn_radiation_monochromator mirror
_diffrn_radiation_probe x-ray
_diffrn_radiation_type 'Mo K\a'
_diffrn_radiation_wavelength 0.71073
_diffrn_reflns_av_R_equivalents 0.0640
_diffrn_reflns_av_unetI/netI 0.0397
_diffrn_reflns_Laue_measured_fraction_full 0.983
_diffrn_reflns_Laue_measured_fraction_max 0.983
_diffrn_reflns_limit_h_max 12
_diffrn_reflns_limit_h_min -12
_diffrn_reflns_limit_k_max 13
_diffrn_reflns_limit_k_min -13
_diffrn_reflns_limit_l_max 19
_diffrn_reflns_limit_l_min -19
_diffrn_reflns_number 22553
_diffrn_reflns_point_group_measured_fraction_full 0.983
_diffrn_reflns_point_group_measured_fraction_max 0.983
_diffrn_reflns_theta_full 24.999
_diffrn_reflns_theta_max 24.999
_diffrn_reflns_theta_min 1.969
_diffrn_source 'micro-focus sealed X-ray tube'
_diffrn_source_type 'Rigaku (Mo) X-ray Source'
_exptl_absorpt_coefficient_mu 0.079
_exptl_absorpt_correction_T_max 1.00000
_exptl_absorpt_correction_T_min 0.74564
_exptl_absorpt_correction_type multi-scan
_exptl_absorpt_process_details
;
CrysAlisPro 1.171.41.123a (Rigaku Oxford Diffraction, 2022)
Empirical absorption correction using spherical harmonics,
implemented in SCALE3 ABSPACK scaling algorithm.
;
_exptl_crystal_colour colourless
_exptl_crystal_colour_primary colourless
_exptl_crystal_density_diffrn 1.288
_exptl_crystal_description block
_exptl_crystal_F_000 800
_exptl_crystal_size_max 0.2
_exptl_crystal_size_mid 0.2
_exptl_crystal_size_min 0.15
_refine_diff_density_max 0.235
_refine_diff_density_min -0.214
_refine_diff_density_rms 0.045
_refine_ls_extinction_coef 0.0073(16)
_refine_ls_extinction_expression Fc^*^=kFc[1+0.001xFc^2^\l^3^/sin(2\q)]^-1/4^
_refine_ls_extinction_method 'SHELXL-2018/3 (Sheldrick 2018)'
_refine_ls_goodness_of_fit_ref 1.097
_refine_ls_hydrogen_treatment constr
_refine_ls_matrix_type full
_refine_ls_number_parameters 265
_refine_ls_number_reflns 3383
_refine_ls_number_restraints 984
_refine_ls_restrained_S_all 0.988
_refine_ls_R_factor_all 0.0551
_refine_ls_R_factor_gt 0.0437
_refine_ls_shift/su_max 0.000
_refine_ls_shift/su_mean 0.000
_refine_ls_structure_factor_coef Fsqd
_refine_ls_weighting_details 'w=1/[\s^2^(Fo^2^)+(0.0604P)^2^+0.4471P] where P=(Fo^2^+2Fc^2^)/3'
_refine_ls_weighting_scheme calc
_refine_ls_wR_factor_gt 0.1146
_refine_ls_wR_factor_ref 0.1206
_reflns_Friedel_coverage 0.000
_reflns_number_gt 2759
_reflns_number_total 3383
_reflns_threshold_expression 'I > 2\s(I)'
_cod_data_source_file d5gc04174k2.cif
_cod_data_source_block k11107-jjw-d(tpg82)_auto
_cod_database_code 7251694
_shelx_shelxl_version_number 2018/3
_shelx_space_group_comment
;
The symmetry employed for this shelxl refinement is uniquely defined
by the following loop, which should always be used as a source of
symmetry information in preference to the above space-group names.
They are only intended as comments.
;
_olex2_refinement_description
;
1. Fixed Uiso
 At 1.2 times of:
  All C(H) groups
 At 1.5 times of:
  All C(H,H,H) groups
2. Uiso/Uaniso restraints and constraints
C1 \\sim C2 \\sim C3 \\sim C4 \\sim C5 \\sim C6 \\sim C7 \\sim C8 \\sim C9
\\sim C10 \\sim C11 \\sim C12 \\sim C13 \\sim C14 \\sim C15 \\sim C16 \\sim C17
\\sim C18 \\sim C19 \\sim C20 \\sim C21 \\sim C22 \\sim C23 \\sim C24 \\sim C25
\\sim C26 \\sim N1 \\sim N2 \\sim O1: within 3.8A with sigma of 0.01 and sigma
for terminal atoms of 0.02 within 3.8A
3.a Ternary CH refined with riding coordinates:
 C3(H3), C5(H5), C13(H13), C20(H20)
3.b Aromatic/amide H refined with riding coordinates:
 C7(H7), C8(H8), C10(H10), C11(H11), C15(H15), C16(H16), C17(H17), C18(H18),
 C21(H21), C22(H22), C23(H23), C24(H24)
3.c Idealised Me refined as rotating group:
 C12(H12A,H12B,H12C), C25(H25A,H25B,H25C)
;
_olex2_submission_special_instructions 'No special instructions were received'
_oxdiff_exptl_absorpt_empirical_details
;
Empirical correction (ABSPACK) includes:
- Absorption correction using spherical harmonics
- Frame scaling
;
_oxdiff_exptl_absorpt_empirical_full_max 1.857
_oxdiff_exptl_absorpt_empirical_full_min 0.581

loop_
_space_group_symop_operation_xyz
'x, y, z'
'-x, y+1/2, -z+1/2'
'-x, -y, -z'
'x, -y-1/2, z-1/2'

loop_
_atom_site_label
_atom_site_type_symbol
_atom_site_fract_x
_atom_site_fract_y
_atom_site_fract_z
_atom_site_U_iso_or_equiv
_atom_site_adp_type
_atom_site_occupancy
_atom_site_site_symmetry_order
_atom_site_calc_flag
_atom_site_refinement_flags_posn
_atom_site_refinement_flags_adp
_atom_site_refinement_flags_occupancy
_atom_site_disorder_assembly
_atom_site_disorder_group
O1 O 0.39720(11) 0.56584(10) 0.83790(7) 0.0317(3) Uani 1 1 d . U . . .
N1 N 0.52224(13) 0.42046(12) 0.90050(8) 0.0254(3) Uani 1 1 d . U . . .
N2 N 0.63458(14) 0.77542(13) 0.80590(9) 0.0340(4) Uani 1 1 d . U . . .
C1 C 0.49967(16) 0.51457(14) 0.85276(10) 0.0249(4) Uani 1 1 d . U . . .
C2 C 0.62930(15) 0.54601(14) 0.81718(10) 0.0219(4) Uani 1 1 d . U . . .
C3 C 0.72897(15) 0.49219(13) 0.88078(10) 0.0217(4) Uani 1 1 d . U . . .
H3 H 0.737735 0.541900 0.928959 0.026 Uiso 1 1 calc R U . . .
C4 C 0.65569(15) 0.37532(14) 0.89811(10) 0.0238(4) Uani 1 1 d . U . . .
C5 C 0.63643(15) 0.47639(14) 0.73543(10) 0.0227(4) Uani 1 1 d . U . . .
H5 H 0.548322 0.452412 0.717712 0.027 Uiso 1 1 calc R U . . .
C6 C 0.69259(15) 0.54228(14) 0.66668(10) 0.0236(4) Uani 1 1 d . U . . .
C7 C 0.63950(17) 0.52332(14) 0.58888(10) 0.0270(4) Uani 1 1 d . U . . .
H7 H 0.564353 0.478801 0.580962 0.032 Uiso 1 1 calc R U . . .
C8 C 0.69746(17) 0.57015(15) 0.52275(11) 0.0296(4) Uani 1 1 d . U . . .
H8 H 0.660306 0.556597 0.471298 0.035 Uiso 1 1 calc R U . . .
C9 C 0.80975(16) 0.63669(14) 0.53248(10) 0.0274(4) Uani 1 1 d . U . . .
C10 C 0.85998(16) 0.65899(14) 0.60991(10) 0.0273(4) Uani 1 1 d . U . . .
H10 H 0.933556 0.705658 0.617694 0.033 Uiso 1 1 calc R U . . .
C11 C 0.80292(16) 0.61324(14) 0.67596(10) 0.0255(4) Uani 1 1 d . U . . .
H11 H 0.838497 0.629941 0.727350 0.031 Uiso 1 1 calc R U . . .
C12 C 0.8776(2) 0.68099(18) 0.46122(11) 0.0419(5) Uani 1 1 d . U . . .
H12A H 0.921862 0.753329 0.475182 0.063 Uiso 1 1 calc R U . . .
H12B H 0.815317 0.694870 0.417116 0.063 Uiso 1 1 calc R U . . .
H12C H 0.939041 0.623029 0.445903 0.063 Uiso 1 1 calc R U . . .
C13 C 0.71711(15) 0.36138(13) 0.75391(10) 0.0232(4) Uani 1 1 d . U . . .
H13 H 0.717265 0.311785 0.705720 0.028 Uiso 1 1 calc R U . . .
C14 C 0.85275(15) 0.39783(14) 0.77996(10) 0.0231(4) Uani 1 1 d . U . . .
C15 C 0.96447(16) 0.37213(15) 0.74217(11) 0.0284(4) Uani 1 1 d . U . . .
H15 H 0.961310 0.323522 0.697105 0.034 Uiso 1 1 calc R U . . .
C16 C 1.08152(17) 0.41965(15) 0.77218(12) 0.0325(4) Uani 1 1 d . U . . .
H16 H 1.156801 0.403517 0.746684 0.039 Uiso 1 1 calc R U . . .
C17 C 1.08650(16) 0.49075(15) 0.83972(12) 0.0307(4) Uani 1 1 d . U . . .
H17 H 1.165075 0.522816 0.859012 0.037 Uiso 1 1 calc R U . . .
C18 C 0.97575(15) 0.51464(14) 0.87886(11) 0.0263(4) Uani 1 1 d . U . . .
H18 H 0.979868 0.560892 0.925067 0.032 Uiso 1 1 calc R U . . .
C19 C 0.85849(15) 0.46894(13) 0.84852(10) 0.0220(4) Uani 1 1 d . U . . .
C20 C 0.66354(16) 0.29066(14) 0.82443(10) 0.0243(4) Uani 1 1 d . U . . .
H20 H 0.575391 0.265560 0.807738 0.029 Uiso 1 1 calc R U . . .
C21 C 0.74347(17) 0.18174(14) 0.84047(11) 0.0297(4) Uani 1 1 d . U . . .
H21 H 0.759271 0.132619 0.797463 0.036 Uiso 1 1 calc R U . . .
C22 C 0.79263(17) 0.15225(15) 0.91309(11) 0.0333(4) Uani 1 1 d . U . . .
H22 H 0.844235 0.085260 0.919230 0.040 Uiso 1 1 calc R U . . .
C23 C 0.76724(17) 0.22301(15) 0.98366(11) 0.0318(4) Uani 1 1 d . U . . .
H23 H 0.797422 0.196602 1.034264 0.038 Uiso 1 1 calc R U . . .
C24 C 0.70221(16) 0.32406(14) 0.97753(10) 0.0274(4) Uani 1 1 d . U . . .
H24 H 0.684975 0.364387 1.024274 0.033 Uiso 1 1 calc R U . . .
C25 C 0.41909(17) 0.34777(16) 0.92930(11) 0.0322(4) Uani 1 1 d . U . . .
H25A H 0.338761 0.390029 0.923154 0.048 Uiso 1 1 calc R U . . .
H25B H 0.437971 0.329368 0.985046 0.048 Uiso 1 1 calc R U . . .
H25C H 0.412455 0.275946 0.898706 0.048 Uiso 1 1 calc R U . . .
C26 C 0.63526(15) 0.67478(14) 0.80939(10) 0.0241(4) Uani 1 1 d . U . . .

loop_
_atom_site_aniso_label
_atom_site_aniso_U_11
_atom_site_aniso_U_22
_atom_site_aniso_U_33
_atom_site_aniso_U_23
_atom_site_aniso_U_13
_atom_site_aniso_U_12
O1 0.0165(6) 0.0364(7) 0.0428(8) 0.0004(6) 0.0059(6) 0.0027(5)
N1 0.0169(7) 0.0270(7) 0.0333(8) -0.0002(6) 0.0087(6) -0.0024(6)
N2 0.0273(8) 0.0277(8) 0.0468(10) 0.0009(7) 0.0009(7) 0.0014(6)
C1 0.0180(8) 0.0264(8) 0.0306(9) -0.0044(7) 0.0039(7) -0.0009(7)
C2 0.0153(8) 0.0221(8) 0.0287(9) -0.0001(7) 0.0033(7) -0.0011(6)
C3 0.0178(8) 0.0211(7) 0.0266(8) -0.0015(6) 0.0046(7) 0.0000(6)
C4 0.0168(8) 0.0245(8) 0.0305(9) -0.0002(7) 0.0059(7) -0.0018(6)
C5 0.0161(8) 0.0251(8) 0.0272(8) -0.0015(7) 0.0034(7) -0.0019(6)
C6 0.0186(8) 0.0233(8) 0.0291(9) 0.0004(7) 0.0045(7) 0.0032(6)
C7 0.0216(9) 0.0271(9) 0.0326(9) -0.0020(7) 0.0033(8) -0.0001(7)
C8 0.0300(10) 0.0317(9) 0.0269(9) -0.0016(7) 0.0009(8) 0.0054(7)
C9 0.0256(9) 0.0240(8) 0.0334(10) 0.0027(7) 0.0070(8) 0.0052(7)
C10 0.0218(9) 0.0243(8) 0.0365(10) 0.0009(7) 0.0066(8) 0.0003(7)
C11 0.0215(8) 0.0262(8) 0.0290(9) 0.0002(7) 0.0024(7) 0.0002(7)
C12 0.0436(12) 0.0469(12) 0.0358(11) 0.0062(9) 0.0081(10) -0.0042(9)
C13 0.0211(8) 0.0234(8) 0.0257(8) -0.0029(7) 0.0063(7) -0.0016(6)
C14 0.0193(8) 0.0209(8) 0.0297(9) 0.0041(7) 0.0058(7) 0.0016(6)
C15 0.0273(9) 0.0260(8) 0.0329(9) 0.0029(7) 0.0105(8) 0.0040(7)
C16 0.0212(9) 0.0321(10) 0.0454(11) 0.0093(8) 0.0111(8) 0.0056(7)
C17 0.0158(9) 0.0311(9) 0.0457(11) 0.0077(8) 0.0039(8) -0.0006(7)
C18 0.0213(9) 0.0251(8) 0.0323(9) 0.0028(7) -0.0005(8) -0.0003(7)
C19 0.0173(8) 0.0206(8) 0.0283(8) 0.0053(6) 0.0038(7) 0.0009(6)
C20 0.0210(8) 0.0237(8) 0.0290(9) -0.0009(7) 0.0070(7) -0.0044(6)
C21 0.0291(9) 0.0225(8) 0.0389(10) -0.0004(7) 0.0128(8) -0.0021(7)
C22 0.0309(10) 0.0255(9) 0.0448(11) 0.0075(8) 0.0117(9) 0.0035(7)
C23 0.0280(9) 0.0332(9) 0.0344(10) 0.0095(8) 0.0044(8) -0.0019(7)
C24 0.0255(9) 0.0286(9) 0.0286(9) 0.0011(7) 0.0062(8) -0.0047(7)
C25 0.0214(9) 0.0338(10) 0.0428(11) -0.0010(8) 0.0142(8) -0.0065(7)
C26 0.0151(8) 0.0269(9) 0.0303(9) -0.0001(7) 0.0024(7) 0.0006(6)

loop_
_atom_type_symbol
_atom_type_description
_atom_type_scat_dispersion_real
_atom_type_scat_dispersion_imag
_atom_type_scat_source
C C 0.0033 0.0016 'International Tables Vol C Tables 4.2.6.8 and 6.1.1.4'
H H 0.0000 0.0000 'International Tables Vol C Tables 4.2.6.8 and 6.1.1.4'
N N 0.0061 0.0033 'International Tables Vol C Tables 4.2.6.8 and 6.1.1.4'
O O 0.0106 0.0060 'International Tables Vol C Tables 4.2.6.8 and 6.1.1.4'

loop_
_geom_angle_atom_site_label_1
_geom_angle_atom_site_label_2
_geom_angle_atom_site_label_3
_geom_angle
_geom_angle_site_symmetry_1
_geom_angle_site_symmetry_3
_geom_angle_publ_flag
C1 N1 C4 112.77(13) . . ?
C1 N1 C25 122.76(14) . . ?
C25 N1 C4 121.47(13) . . ?
O1 C1 N1 127.90(16) . . ?
O1 C1 C2 125.37(15) . . ?
N1 C1 C2 106.72(13) . . ?
C1 C2 C3 101.78(13) . . ?
C1 C2 C5 107.81(12) . . ?
C3 C2 C5 109.05(12) . . ?
C26 C2 C1 107.82(13) . . ?
C26 C2 C3 114.83(13) . . ?
C26 C2 C5 114.55(13) . . ?
C2 C3 H3 110.8 . . ?
C2 C3 C4 98.52(12) . . ?
C4 C3 H3 110.8 . . ?
C19 C3 C2 113.25(13) . . ?
C19 C3 H3 110.8 . . ?
C19 C3 C4 111.97(13) . . ?
N1 C4 C3 100.31(12) . . ?
N1 C4 C20 109.20(13) . . ?
N1 C4 C24 111.08(14) . . ?
C3 C4 C20 108.90(13) . . ?
C24 C4 C3 111.04(13) . . ?
C24 C4 C20 115.26(13) . . ?
C2 C5 H5 107.7 . . ?
C6 C5 C2 116.62(13) . . ?
C6 C5 H5 107.7 . . ?
C6 C5 C13 109.39(13) . . ?
C13 C5 C2 107.39(12) . . ?
C13 C5 H5 107.7 . . ?
C7 C6 C5 118.71(14) . . ?
C7 C6 C11 117.61(16) . . ?
C11 C6 C5 123.41(15) . . ?
C6 C7 H7 119.6 . . ?
C6 C7 C8 120.87(15) . . ?
C8 C7 H7 119.6 . . ?
C7 C8 H8 119.5 . . ?
C9 C8 C7 121.00(16) . . ?
C9 C8 H8 119.5 . . ?
C8 C9 C12 121.33(16) . . ?
C10 C9 C8 118.11(16) . . ?
C10 C9 C12 120.55(16) . . ?
C9 C10 H10 119.4 . . ?
C11 C10 C9 121.29(16) . . ?
C11 C10 H10 119.4 . . ?
C6 C11 H11 119.5 . . ?
C10 C11 C6 121.03(16) . . ?
C10 C11 H11 119.5 . . ?
C9 C12 H12A 109.5 . . ?
C9 C12 H12B 109.5 . . ?
C9 C12 H12C 109.5 . . ?
H12A C12 H12B 109.5 . . ?
H12A C12 H12C 109.5 . . ?
H12B C12 H12C 109.5 . . ?
C5 C13 H13 110.1 . . ?
C14 C13 C5 107.83(12) . . ?
C14 C13 H13 110.1 . . ?
C14 C13 C20 107.21(13) . . ?
C20 C13 C5 111.40(13) . . ?
C20 C13 H13 110.1 . . ?
C15 C14 C13 127.25(15) . . ?
C15 C14 C19 120.03(15) . . ?
C19 C14 C13 112.66(14) . . ?
C14 C15 H15 120.3 . . ?
C14 C15 C16 119.41(17) . . ?
C16 C15 H15 120.3 . . ?
C15 C16 H16 119.8 . . ?
C17 C16 C15 120.31(17) . . ?
C17 C16 H16 119.8 . . ?
C16 C17 H17 119.7 . . ?
C16 C17 C18 120.60(16) . . ?
C18 C17 H17 119.7 . . ?
C17 C18 H18 120.3 . . ?
C17 C18 C19 119.32(17) . . ?
C19 C18 H18 120.3 . . ?
C14 C19 C3 113.70(14) . . ?
C18 C19 C3 125.96(15) . . ?
C18 C19 C14 120.30(16) . . ?
C4 C20 H20 107.8 . . ?
C13 C20 C4 108.48(12) . . ?
C13 C20 H20 107.8 . . ?
C21 C20 C4 114.82(14) . . ?
C21 C20 C13 109.80(13) . . ?
C21 C20 H20 107.8 . . ?
C20 C21 H21 118.5 . . ?
C22 C21 C20 123.06(16) . . ?
C22 C21 H21 118.5 . . ?
C21 C22 H22 119.4 . . ?
C21 C22 C23 121.22(16) . . ?
C23 C22 H22 119.4 . . ?
C22 C23 H23 119.1 . . ?
C24 C23 C22 121.81(17) . . ?
C24 C23 H23 119.1 . . ?
C4 C24 H24 118.8 . . ?
C23 C24 C4 122.35(16) . . ?
C23 C24 H24 118.8 . . ?
N1 C25 H25A 109.5 . . ?
N1 C25 H25B 109.5 . . ?
N1 C25 H25C 109.5 . . ?
H25A C25 H25B 109.5 . . ?
H25A C25 H25C 109.5 . . ?
H25B C25 H25C 109.5 . . ?
N2 C26 C2 176.37(19) . . ?

loop_
_geom_bond_atom_site_label_1
_geom_bond_atom_site_label_2
_geom_bond_distance
_geom_bond_site_symmetry_2
_geom_bond_publ_flag
O1 C1 1.2217(19) . ?
N1 C1 1.341(2) . ?
N1 C4 1.477(2) . ?
N1 C25 1.455(2) . ?
N2 C26 1.141(2) . ?
C1 C2 1.544(2) . ?
C2 C3 1.556(2) . ?
C2 C5 1.580(2) . ?
C2 C26 1.465(2) . ?
C3 H3 0.9800 . ?
C3 C4 1.562(2) . ?
C3 C19 1.501(2) . ?
C4 C20 1.564(2) . ?
C4 C24 1.497(2) . ?
C5 H5 0.9800 . ?
C5 C6 1.514(2) . ?
C5 C13 1.567(2) . ?
C6 C7 1.392(2) . ?
C6 C11 1.398(2) . ?
C7 H7 0.9300 . ?
C7 C8 1.393(2) . ?
C8 H8 0.9300 . ?
C8 C9 1.387(2) . ?
C9 C10 1.384(2) . ?
C9 C12 1.504(3) . ?
C10 H10 0.9300 . ?
C10 C11 1.383(2) . ?
C11 H11 0.9300 . ?
C12 H12A 0.9600 . ?
C12 H12B 0.9600 . ?
C12 H12C 0.9600 . ?
C13 H13 0.9800 . ?
C13 C14 1.502(2) . ?
C13 C20 1.554(2) . ?
C14 C15 1.384(2) . ?
C14 C19 1.396(2) . ?
C15 H15 0.9300 . ?
C15 C16 1.391(2) . ?
C16 H16 0.9300 . ?
C16 C17 1.382(3) . ?
C17 H17 0.9300 . ?
C17 C18 1.383(2) . ?
C18 H18 0.9300 . ?
C18 C19 1.386(2) . ?
C20 H20 0.9800 . ?
C20 C21 1.500(2) . ?
C21 H21 0.9300 . ?
C21 C22 1.326(3) . ?
C22 H22 0.9300 . ?
C22 C23 1.461(3) . ?
C23 H23 0.9300 . ?
C23 C24 1.328(2) . ?
C24 H24 0.9300 . ?
C25 H25A 0.9600 . ?
C25 H25B 0.9600 . ?
C25 H25C 0.9600 . ?

loop_
_geom_torsion_atom_site_label_1
_geom_torsion_atom_site_label_2
_geom_torsion_atom_site_label_3
_geom_torsion_atom_site_label_4
_geom_torsion
_geom_torsion_site_symmetry_1
_geom_torsion_site_symmetry_2
_geom_torsion_site_symmetry_3
_geom_torsion_site_symmetry_4
_geom_torsion_publ_flag
O1 C1 C2 C3 157.33(16) . . . . ?
O1 C1 C2 C5 -88.01(18) . . . . ?
O1 C1 C2 C26 36.2(2) . . . . ?
N1 C1 C2 C3 -23.96(16) . . . . ?
N1 C1 C2 C5 90.70(15) . . . . ?
N1 C1 C2 C26 -145.14(13) . . . . ?
N1 C4 C20 C13 97.58(15) . . . . ?
N1 C4 C20 C21 -139.19(14) . . . . ?
N1 C4 C24 C23 136.80(16) . . . . ?
C1 N1 C4 C3 30.27(17) . . . . ?
C1 N1 C4 C20 -84.06(16) . . . . ?
C1 N1 C4 C24 147.74(14) . . . . ?
C1 C2 C3 C4 39.99(14) . . . . ?
C1 C2 C3 C19 158.43(13) . . . . ?
C1 C2 C5 C6 140.08(14) . . . . ?
C1 C2 C5 C13 -96.82(14) . . . . ?
C2 C3 C4 N1 -41.79(14) . . . . ?
C2 C3 C4 C20 72.77(15) . . . . ?
C2 C3 C4 C24 -159.28(13) . . . . ?
C2 C3 C19 C14 -55.05(17) . . . . ?
C2 C3 C19 C18 122.43(17) . . . . ?
C2 C5 C6 C7 -143.12(15) . . . . ?
C2 C5 C6 C11 43.0(2) . . . . ?
C2 C5 C13 C14 -65.04(16) . . . . ?
C2 C5 C13 C20 52.34(16) . . . . ?
C3 C2 C5 C6 -110.18(15) . . . . ?
C3 C2 C5 C13 12.92(16) . . . . ?
C3 C4 C20 C13 -11.06(17) . . . . ?
C3 C4 C20 C21 112.17(15) . . . . ?
C3 C4 C24 C23 -112.48(18) . . . . ?
C4 N1 C1 O1 174.53(16) . . . . ?
C4 N1 C1 C2 -4.14(17) . . . . ?
C4 C3 C19 C14 55.28(18) . . . . ?
C4 C3 C19 C18 -127.25(16) . . . . ?
C4 C20 C21 C22 6.9(2) . . . . ?
C5 C2 C3 C4 -73.75(14) . . . . ?
C5 C2 C3 C19 44.69(17) . . . . ?
C5 C6 C7 C8 -171.98(15) . . . . ?
C5 C6 C11 C10 171.46(15) . . . . ?
C5 C13 C14 C15 -117.62(17) . . . . ?
C5 C13 C14 C19 59.79(17) . . . . ?
C5 C13 C20 C4 -53.56(16) . . . . ?
C5 C13 C20 C21 -179.76(13) . . . . ?
C6 C5 C13 C14 62.41(17) . . . . ?
C6 C5 C13 C20 179.78(12) . . . . ?
C6 C7 C8 C9 0.2(2) . . . . ?
C7 C6 C11 C10 -2.5(2) . . . . ?
C7 C8 C9 C10 -2.4(2) . . . . ?
C7 C8 C9 C12 176.02(16) . . . . ?
C8 C9 C10 C11 2.1(2) . . . . ?
C9 C10 C11 C6 0.3(2) . . . . ?
C11 C6 C7 C8 2.3(2) . . . . ?
C12 C9 C10 C11 -176.26(16) . . . . ?
C13 C5 C6 C7 94.82(17) . . . . ?
C13 C5 C6 C11 -79.07(18) . . . . ?
C13 C14 C15 C16 175.96(15) . . . . ?
C13 C14 C19 C3 0.34(19) . . . . ?
C13 C14 C19 C18 -177.29(14) . . . . ?
C13 C20 C21 C22 129.41(17) . . . . ?
C14 C13 C20 C4 64.19(16) . . . . ?
C14 C13 C20 C21 -62.02(16) . . . . ?
C14 C15 C16 C17 0.8(2) . . . . ?
C15 C14 C19 C3 177.96(14) . . . . ?
C15 C14 C19 C18 0.3(2) . . . . ?
C15 C16 C17 C18 0.7(3) . . . . ?
C16 C17 C18 C19 -1.6(2) . . . . ?
C17 C18 C19 C3 -176.20(15) . . . . ?
C17 C18 C19 C14 1.1(2) . . . . ?
C19 C3 C4 N1 -161.19(13) . . . . ?
C19 C3 C4 C20 -46.63(17) . . . . ?
C19 C3 C4 C24 81.32(17) . . . . ?
C19 C14 C15 C16 -1.3(2) . . . . ?
C20 C4 C24 C23 11.9(2) . . . . ?
C20 C13 C14 C15 122.32(17) . . . . ?
C20 C13 C14 C19 -60.27(16) . . . . ?
C20 C21 C22 C23 2.4(3) . . . . ?
C21 C22 C23 C24 -5.0(3) . . . . ?
C22 C23 C24 C4 -2.8(3) . . . . ?
C24 C4 C20 C13 -136.59(14) . . . . ?
C24 C4 C20 C21 -13.4(2) . . . . ?
C25 N1 C1 O1 13.9(3) . . . . ?
C25 N1 C1 C2 -164.75(14) . . . . ?
C25 N1 C4 C3 -168.83(14) . . . . ?
C25 N1 C4 C20 76.84(18) . . . . ?
C25 N1 C4 C24 -51.4(2) . . . . ?
C26 C2 C3 C4 156.16(14) . . . . ?
C26 C2 C3 C19 -85.41(17) . . . . ?
C26 C2 C5 C6 20.1(2) . . . . ?
C26 C2 C5 C13 143.18(14) . . . . ?
